data_7026208
loop_
_publ_author_name
'Jeletic, Matthew S.'
'Ghiviriga, Ion'
'Abboud, Khalil A.'
'Veige, Adam S.'

_publ_section_title
;
 A new chiral di-N-heterocyclic carbene (NHC) cyclophane ligand and its
 application in palladium enantioselective catalysis.
;
_journal_issue 28
_journal_name_full 'Dalton transactions (Cambridge, England : 2003)'
_journal_page_first 6392
_journal_page_last 6394
_journal_paper_doi 10.1039/c0dt00268b
_journal_volume 39
_journal_year 2010
_chemical_absolute_configuration ad
_chemical_formula_sum 'C47 H43 Cl F3 N4 O4 Pd S'
_chemical_formula_weight 958.76
_chemical_name_systematic
;
?
;
_space_group_IT_number 4
_symmetry_cell_setting monoclinic
_symmetry_space_group_name_Hall 'P 2yb'
_symmetry_space_group_name_H-M 'P 1 21 1'
_atom_sites_solution_hydrogens geom
_atom_sites_solution_primary direct
_atom_sites_solution_secondary difmap
_audit_creation_method SHELXL-97
_audit_update_record
;
2009-10-02 # Formatted by publCIF
;
_cell_angle_alpha 90.00
_cell_angle_beta 108.926(1)
_cell_angle_gamma 90.00
_cell_formula_units_Z 2
_cell_length_a 10.7929(10)
_cell_length_b 18.7805(17)
_cell_length_c 11.1768(10)
_cell_measurement_reflns_used 447
_cell_measurement_temperature 100(2)
_cell_measurement_theta_max 28.0
_cell_measurement_theta_min 2.0
_cell_volume 2143.0(3)
_computing_cell_refinement 'Bruker APEX2'
_computing_data_collection 'Bruker APEX2 (Bruker, 2008)'
_computing_data_reduction 'Bruker SAINT (Bruker, 2008)'
_computing_molecular_graphics 'Bruker SHELXTL'
_computing_publication_material 'Bruker SHELXTL'
_computing_structure_refinement 'Bruker SHELXTL'
_computing_structure_solution 'Bruker SHELXTL (Bruker, 2008)'
_diffrn_ambient_temperature 100(2)
_diffrn_measured_fraction_theta_full 0.998
_diffrn_measured_fraction_theta_max 0.998
_diffrn_measurement_device_type 'Bruker APEX-II CCD'
_diffrn_measurement_method '\w scans'
_diffrn_radiation_monochromator graphite
_diffrn_radiation_source 'fine-focus sealed tube'
_diffrn_radiation_type MoK\a
_diffrn_radiation_wavelength 0.71073
_diffrn_reflns_av_R_equivalents 0.0149
_diffrn_reflns_av_sigmaI/netI 0.0259
_diffrn_reflns_limit_h_max 14
_diffrn_reflns_limit_h_min -13
_diffrn_reflns_limit_k_max 24
_diffrn_reflns_limit_k_min -24
_diffrn_reflns_limit_l_max 14
_diffrn_reflns_limit_l_min -13
_diffrn_reflns_number 19749
_diffrn_reflns_theta_full 27.50
_diffrn_reflns_theta_max 27.50
_diffrn_reflns_theta_min 1.93
_exptl_absorpt_coefficient_mu 0.607
_exptl_absorpt_correction_T_max 0.9486
_exptl_absorpt_correction_T_min 0.8504
_exptl_absorpt_correction_type numerical
_exptl_absorpt_process_details 'based on measured indexed crystal faces, Bruker SHELXTL v6.12 (Bruker 2007)'
_exptl_crystal_colour colourless
_exptl_crystal_density_diffrn 1.486
_exptl_crystal_density_method 'not measured'
_exptl_crystal_description needles
_exptl_crystal_F_000 982
_exptl_crystal_size_max 0.28
_exptl_crystal_size_mid 0.22
_exptl_crystal_size_min 0.09
_refine_diff_density_max 1.047
_refine_diff_density_min -0.742
_refine_diff_density_rms 0.057
_refine_ls_abs_structure_details 'Flack H D (1983), Acta Cryst. A39, 876-881'
_refine_ls_abs_structure_Flack -0.006(13)
_refine_ls_extinction_method none
_refine_ls_goodness_of_fit_ref 1.043
_refine_ls_hydrogen_treatment constr
_refine_ls_matrix_type full
_refine_ls_number_parameters 552
_refine_ls_number_reflns 9600
_refine_ls_number_restraints 4
_refine_ls_restrained_S_all 1.042
_refine_ls_R_factor_all 0.0255
_refine_ls_R_factor_gt 0.0248
_refine_ls_shift/su_max 0.004
_refine_ls_shift/su_mean 0.000
_refine_ls_structure_factor_coef Fsqd
_refine_ls_weighting_details 'calc w=1/[\s^2^(Fo^2^)+(0.0342P)^2^+1.1915P] where P=(Fo^2^+2Fc^2^)/3'
_refine_ls_weighting_scheme calc
_refine_ls_wR_factor_gt 0.0646
_refine_ls_wR_factor_ref 0.0650
_reflns_number_gt 9418
_reflns_number_total 9600
_reflns_threshold_expression I>2\s(I)
_cod_data_source_file c0dt00268b.txt
_cod_data_source_block mj28
_cod_depositor_comments
;
The following automatic conversions were performed:

'_symmetry_cell_setting' value 'Monoclinic' changed to 'monoclinic'
according to /home/saulius/struct/CIF-dictionaries/cif_core.dic
dictionary named 'cif_core.dic' version 2.4.2 from 2011-04-26.

Automatic conversion script
Id: cif_fix_values 1891 2012-01-12 08:04:46Z andrius 
;
_cod_original_sg_symbol_H-M P21
_cod_database_code 7026208

loop_
_symmetry_equiv_pos_as_xyz
'x, y, z'
'-x, y+1/2, -z'

loop_
_atom_site_label
_atom_site_type_symbol
_atom_site_fract_x
_atom_site_fract_y
_atom_site_fract_z
_atom_site_U_iso_or_equiv
_atom_site_adp_type
_atom_site_occupancy
_atom_site_symmetry_multiplicity
_atom_site_calc_flag
_atom_site_refinement_flags
_atom_site_disorder_assembly
_atom_site_disorder_group
Pd1 Pd 0.750441(12) 0.517419(9) 0.069211(12) 0.01465(4) Uani 1 1 d . . .
S1 S 0.76808(6) 0.95180(3) 0.28985(5) 0.02214(11) Uani 1 1 d . . .
F1 F 0.8595(2) 0.98572(11) 0.10643(18) 0.0530(5) Uani 1 1 d . . .
F2 F 0.9751(2) 0.90821(12) 0.2360(2) 0.0545(5) Uani 1 1 d . . .
F3 F 0.98330(19) 1.01717(18) 0.2924(2) 0.0690(6) Uani 1 1 d . . .
O1 O 0.70629(19) 1.02036(15) 0.27677(17) 0.0389(4) Uani 1 1 d . . .
O2 O 0.83469(19) 0.92982(11) 0.41746(17) 0.0315(4) Uani 1 1 d . . .
O3 O 0.6926(2) 0.89714(11) 0.2086(2) 0.0382(5) Uani 1 1 d . . .
O4 O 0.5771(7) 0.7617(3) 0.4785(5) 0.107(2) Uani 0.70 1 d P A 4
N1 N 0.54939(15) 0.52048(14) 0.20541(15) 0.0177(3) Uani 1 1 d . . .
N2 N 0.80892(17) 0.65616(10) 0.20910(18) 0.0172(4) Uani 1 1 d . . .
N3 N 0.72186(17) 0.46362(10) 0.31796(17) 0.0161(3) Uani 1 1 d . . .
N4 N 0.95828(17) 0.57939(10) 0.30330(17) 0.0165(4) Uani 1 1 d . . .
C1 C 0.8539(2) 0.59016(12) 0.1977(2) 0.0157(4) Uani 1 1 d . B .
C2 C 0.8842(2) 0.68838(12) 0.3222(2) 0.0187(4) Uani 1 1 d . B .
C3 C 0.8764(2) 0.75483(13) 0.3739(3) 0.0266(5) Uani 1 1 d . . .
H3A H 0.8118 0.7888 0.3316 0.032 Uiso 1 1 calc R B .
C4 C 0.9686(2) 0.76878(16) 0.4912(3) 0.0335(6) Uani 1 1 d . B .
H4A H 0.9672 0.8135 0.5304 0.040 Uiso 1 1 calc R . .
C5 C 1.0634(3) 0.71865(16) 0.5529(3) 0.0363(6) Uani 1 1 d . . .
H5A H 1.1237 0.7302 0.6335 0.044 Uiso 1 1 calc R B .
C6 C 1.0727(2) 0.65239(14) 0.5007(2) 0.0262(5) Uani 1 1 d . B .
H6A H 1.1379 0.6186 0.5425 0.031 Uiso 1 1 calc R . .
C7 C 0.9798(2) 0.63880(12) 0.3829(2) 0.0193(4) Uani 1 1 d . B .
C8 C 0.6977(2) 0.69185(12) 0.1168(2) 0.0182(4) Uani 1 1 d . B .
H8A H 0.6950 0.6775 0.0308 0.022 Uiso 1 1 calc R . .
H8B H 0.7128 0.7439 0.1241 0.022 Uiso 1 1 calc R . .
C9 C 0.5628(2) 0.67580(11) 0.1316(2) 0.0167(4) Uani 1 1 d . . .
H9A H 0.5763 0.6595 0.2201 0.020 Uiso 1 1 calc R B .
C10 C 0.4854(2) 0.61730(11) 0.0376(2) 0.0174(4) Uani 1 1 d . B .
H10A H 0.5406 0.6018 -0.0142 0.021 Uiso 1 1 calc R . .
C11 C 0.4473(2) 0.55058(13) 0.0967(2) 0.0222(5) Uani 1 1 d . B .
H11A H 0.3707 0.5623 0.1233 0.027 Uiso 1 1 calc R . .
H11B H 0.4193 0.5134 0.0305 0.027 Uiso 1 1 calc R . .
C12 C 0.5305(2) 0.50656(12) 0.3208(2) 0.0192(5) Uani 1 1 d . B .
C13 C 0.4276(2) 0.5215(2) 0.3660(2) 0.0310(5) Uani 1 1 d . . .
H13A H 0.3528 0.5475 0.3172 0.037 Uiso 1 1 calc R B .
C14 C 0.4397(3) 0.49642(16) 0.4861(3) 0.0382(7) Uani 1 1 d . B .
H14A H 0.3715 0.5057 0.5204 0.046 Uiso 1 1 calc R . .
C15 C 0.5495(3) 0.45790(18) 0.5579(3) 0.0380(7) Uani 1 1 d . . .
H15A H 0.5531 0.4404 0.6387 0.046 Uiso 1 1 calc R B .
C16 C 0.6539(3) 0.44460(15) 0.5132(2) 0.0297(5) Uani 1 1 d . B .
H16A H 0.7297 0.4196 0.5625 0.036 Uiso 1 1 calc R . .
C17 C 0.6417(2) 0.46958(12) 0.3937(2) 0.0198(4) Uani 1 1 d . B .
C18 C 0.6662(2) 0.49417(11) 0.2032(2) 0.0155(4) Uani 1 1 d . B .
C19 C 0.8183(3) 0.53174(16) -0.0920(2) 0.0355(7) Uani 1 1 d . B .
H19A H 0.8834 0.5068 -0.0278 0.053 Uiso 0.780(8) 1 calc PR B 1
H19B H 0.8408 0.5737 -0.1278 0.053 Uiso 0.780(8) 1 calc PR B 1
H19C H 0.7817 0.5716 -0.0632 0.053 Uiso 0.220(8) 1 calc PR B 2
H19D H 0.8973 0.5369 -0.1113 0.053 Uiso 0.220(8) 1 calc PR B 2
C20 C 0.6919(3) 0.50724(17) -0.1332(3) 0.0242(8) Uiso 0.780(8) 1 d P B 1
H20A H 0.6290 0.5333 -0.1976 0.029 Uiso 0.780(8) 1 calc PR B 1
C20' C 0.7593(11) 0.4692(7) -0.1053(11) 0.027(3) Uiso 0.220(8) 1 d P B 2
H20B H 0.8038 0.4330 -0.1347 0.032 Uiso 0.220(8) 1 calc PR B 2
C21 C 0.6505(3) 0.44635(14) -0.0862(2) 0.0253(5) Uani 1 1 d . B .
H21A H 0.7113 0.4192 -0.0218 0.038 Uiso 0.780(8) 1 calc PR B 1
H21B H 0.5614 0.4320 -0.1185 0.038 Uiso 0.780(8) 1 calc PR B 1
H21C H 0.5987 0.4784 -0.0569 0.038 Uiso 0.220(8) 1 calc PR B 2
H21D H 0.6246 0.3980 -0.1019 0.038 Uiso 0.220(8) 1 calc PR B 2
C22 C 0.4803(2) 0.74628(12) 0.1068(2) 0.0177(4) Uani 1 1 d . B .
H22A H 0.5246 0.7850 0.1669 0.021 Uiso 1 1 calc R . .
C23 C 0.3558(2) 0.65012(12) -0.0547(2) 0.0180(4) Uani 1 1 d . . .
H23A H 0.3046 0.6147 -0.1185 0.022 Uiso 1 1 calc R B .
C24 C 0.3475(2) 0.72813(12) 0.1167(2) 0.0188(4) Uani 1 1 d . . .
C25 C 0.2946(2) 0.75518(14) 0.2056(2) 0.0263(5) Uani 1 1 d . B .
H25A H 0.3418 0.7892 0.2663 0.032 Uiso 1 1 calc R . .
C26 C 0.1715(3) 0.73180(15) 0.2044(3) 0.0313(6) Uani 1 1 d . . .
H26A H 0.1342 0.7504 0.2641 0.038 Uiso 1 1 calc R B .
C27 C 0.1029(3) 0.68139(15) 0.1163(3) 0.0302(6) Uani 1 1 d . B .
H27A H 0.0187 0.6661 0.1157 0.036 Uiso 1 1 calc R . .
C28 C 0.1570(2) 0.65330(13) 0.0291(2) 0.0237(5) Uani 1 1 d . . .
H28A H 0.1111 0.6181 -0.0295 0.028 Uiso 1 1 calc R B .
C29 C 0.2795(2) 0.67734(12) 0.0285(2) 0.0193(4) Uani 1 1 d . B .
C30 C 0.3983(2) 0.71305(12) -0.1157(2) 0.0181(4) Uani 1 1 d . B .
C31 C 0.3849(2) 0.71925(13) -0.2432(2) 0.0227(5) Uani 1 1 d . . .
H31A H 0.3432 0.6828 -0.3012 0.027 Uiso 1 1 calc R B .
C32 C 0.4337(2) 0.78004(14) -0.2850(2) 0.0261(5) Uani 1 1 d . B .
H32A H 0.4229 0.7856 -0.3722 0.031 Uiso 1 1 calc R . .
C33 C 0.4979(2) 0.83224(14) -0.1991(2) 0.0257(5) Uani 1 1 d . . .
H33A H 0.5314 0.8731 -0.2282 0.031 Uiso 1 1 calc R B .
C34 C 0.5137(2) 0.82541(13) -0.0708(2) 0.0206(4) Uani 1 1 d . B .
H34A H 0.5586 0.8610 -0.0124 0.025 Uiso 1 1 calc R . .
C35 C 0.4633(2) 0.76593(12) -0.0295(2) 0.0173(4) Uani 1 1 d . . .
C36 C 1.05566(18) 0.52188(17) 0.32628(19) 0.0211(4) Uani 1 1 d . B .
H36A H 1.0824 0.5087 0.4169 0.025 Uiso 1 1 calc R . .
H36B H 1.1342 0.5404 0.3093 0.025 Uiso 1 1 calc R . .
C37 C 0.8484(2) 0.42669(14) 0.3639(2) 0.0227(5) Uani 1 1 d . B .
H37A H 0.8357 0.3809 0.4024 0.027 Uiso 1 1 calc R . .
H37B H 0.9094 0.4559 0.4315 0.027 Uiso 1 1 calc R . .
C38 C 1.0105(2) 0.45591(12) 0.2487(2) 0.0191(4) Uani 1 1 d . . .
C39 C 1.0732(2) 0.43556(13) 0.1627(2) 0.0248(5) Uani 1 1 d . B .
H39A H 1.1408 0.4647 0.1521 0.030 Uiso 1 1 calc R . .
C40 C 1.0386(3) 0.37370(15) 0.0928(3) 0.0290(5) Uani 1 1 d . . .
H40A H 1.0834 0.3602 0.0359 0.035 Uiso 1 1 calc R B .
C41 C 0.9385(3) 0.33125(14) 0.1057(3) 0.0299(5) Uani 1 1 d . B .
H41A H 0.9135 0.2892 0.0565 0.036 Uiso 1 1 calc R . .
C42 C 0.8755(2) 0.35037(12) 0.1901(2) 0.0229(5) Uani 1 1 d . . .
H42A H 0.8063 0.3214 0.1979 0.027 Uiso 1 1 calc R B .
C43 C 0.9115(2) 0.41179(12) 0.2647(2) 0.0187(4) Uani 1 1 d . B .
C44 C 0.9035(3) 0.96657(17) 0.2280(3) 0.0373(6) Uani 1 1 d . . .
C45 C 0.5646(7) 0.6865(5) 0.4950(8) 0.0811(14) Uani 0.70 1 d P A 4
H45A H 0.5270 0.6625 0.4122 0.097 Uiso 0.70 1 calc PR A 4
H45B H 0.5077 0.6770 0.5470 0.097 Uiso 0.70 1 calc PR A 4
C46 C 0.7061(7) 0.6600(5) 0.5631(7) 0.0811(14) Uani 0.70 1 d P A 4
H46A H 0.7617 0.6597 0.5079 0.097 Uiso 0.70 1 calc PR A 4
H46B H 0.7095 0.6133 0.6050 0.097 Uiso 0.70 1 calc PR A 4
C47 C 0.7345(9) 0.7237(5) 0.6564(9) 0.0811(14) Uani 0.70 1 d P A 4
H47A H 0.6850 0.7168 0.7162 0.097 Uiso 0.70 1 calc PR A 4
H47B H 0.8289 0.7237 0.7061 0.097 Uiso 0.70 1 calc PR A 4
C48 C 0.6987(9) 0.7956(8) 0.5928(10) 0.0811(14) Uani 0.70 1 d P A 4
H48A H 0.7683 0.8160 0.5634 0.097 Uiso 0.70 1 calc PR A 4
H48B H 0.6703 0.8305 0.6450 0.097 Uiso 0.70 1 calc PR A 4
C49 C 0.739(2) 0.7214(3) 0.6297(6) 0.074(6) Uiso 0.30 1 d PD C 3
H49A H 0.8236 0.7137 0.6132 0.089 Uiso 0.30 1 calc PR C 3
Cl1 Cl 0.6281(5) 0.6577(2) 0.5484(4) 0.0671(6) Uani 0.30 1 d PD C 3
Cl2 Cl 0.6752(6) 0.8028(3) 0.5678(6) 0.0671(6) Uani 0.30 1 d PD C 3
Cl3 Cl 0.7662(4) 0.7138(2) 0.7902(4) 0.0671(6) Uani 0.30 1 d PD C 3

loop_
_atom_site_aniso_label
_atom_site_aniso_U_11
_atom_site_aniso_U_22
_atom_site_aniso_U_33
_atom_site_aniso_U_23
_atom_site_aniso_U_13
_atom_site_aniso_U_12
Pd1 0.01313(6) 0.01687(7) 0.01315(6) 0.00097(7) 0.00314(4) -0.00170(7)
S1 0.0230(3) 0.0234(3) 0.0211(3) -0.0012(2) 0.0085(2) 0.0003(2)
F1 0.0709(13) 0.0596(11) 0.0442(10) 0.0185(9) 0.0404(10) 0.0223(10)
F2 0.0487(11) 0.0676(13) 0.0594(12) 0.0173(10) 0.0342(10) 0.0285(10)
F3 0.0533(11) 0.0744(13) 0.0916(15) -0.0133(19) 0.0403(11) -0.0306(16)
O1 0.0523(10) 0.0302(9) 0.0454(10) 0.0095(12) 0.0313(8) 0.0144(13)
O2 0.0374(10) 0.0365(11) 0.0197(8) -0.0025(8) 0.0079(8) -0.0003(8)
O3 0.0334(10) 0.0379(11) 0.0338(11) -0.0067(9) -0.0024(8) -0.0066(9)
O4 0.172(6) 0.085(4) 0.048(3) 0.011(3) 0.015(3) -0.013(4)
N1 0.0139(7) 0.0165(8) 0.0230(7) 0.0015(10) 0.0062(6) 0.0004(10)
N2 0.0127(8) 0.0159(9) 0.0205(9) 0.0024(7) 0.0020(7) -0.0025(7)
N3 0.0165(8) 0.0167(8) 0.0147(8) 0.0006(7) 0.0045(7) -0.0006(7)
N4 0.0128(8) 0.0159(9) 0.0186(9) -0.0011(7) 0.0020(7) 0.0003(7)
C1 0.0137(9) 0.0163(10) 0.0186(10) 0.0025(8) 0.0070(8) -0.0015(8)
C2 0.0112(9) 0.0193(10) 0.0227(11) -0.0008(9) 0.0014(8) -0.0013(8)
C3 0.0162(10) 0.0186(11) 0.0403(14) -0.0029(10) 0.0027(10) 0.0005(8)
C4 0.0230(14) 0.0265(13) 0.0445(16) -0.0174(12) 0.0020(14) -0.0007(12)
C5 0.0232(12) 0.0352(15) 0.0383(15) -0.0151(12) -0.0068(11) 0.0021(11)
C6 0.0177(11) 0.0265(12) 0.0272(12) -0.0046(10) -0.0027(9) 0.0025(9)
C7 0.014(1) 0.0169(10) 0.0245(11) -0.0029(9) 0.0030(8) -0.0023(8)
C8 0.0127(9) 0.0179(10) 0.0207(10) 0.0057(8) 0.0010(8) -0.0006(8)
C9 0.0135(9) 0.0159(10) 0.0189(10) 0.0031(8) 0.0026(8) -0.0009(8)
C10 0.0114(9) 0.0153(10) 0.0229(11) 0.0025(8) 0.0020(8) -0.0006(7)
C11 0.0143(10) 0.0181(11) 0.0317(12) 0.0073(9) 0.0038(9) 0.0010(8)
C12 0.0188(9) 0.0157(14) 0.0242(10) -0.0044(9) 0.0084(8) -0.0044(8)
C13 0.0241(10) 0.0345(13) 0.0399(12) -0.0084(16) 0.0179(9) -0.0062(15)
C14 0.0342(13) 0.0525(19) 0.0367(14) -0.0119(12) 0.0236(12) -0.0105(11)
C15 0.0419(16) 0.0560(19) 0.0216(12) -0.0062(12) 0.0178(11) -0.0153(14)
C16 0.0309(13) 0.0371(14) 0.0203(11) -0.0021(10) 0.0071(10) -0.0093(11)
C17 0.0205(10) 0.0196(10) 0.0198(10) -0.0042(8) 0.0075(9) -0.0058(8)
C18 0.0130(9) 0.0128(9) 0.0187(10) -0.0001(7) 0.0022(8) -0.0018(7)
C19 0.0452(14) 0.046(2) 0.0209(11) -0.0051(11) 0.0189(10) -0.0144(13)
C21 0.0292(12) 0.0278(12) 0.0174(10) -0.0052(9) 0.0055(9) -0.0061(10)
C22 0.0155(10) 0.0170(11) 0.0192(11) 0.0003(9) 0.0038(8) 0.0007(8)
C23 0.0123(9) 0.0175(10) 0.0211(10) 0.0011(8) 0.0013(8) -0.0001(8)
C24 0.0166(10) 0.0187(10) 0.0215(11) 0.0057(8) 0.0070(8) 0.0023(8)
C25 0.0251(12) 0.0272(12) 0.0284(12) 0.0038(10) 0.0114(10) 0.0027(9)
C26 0.0316(13) 0.0333(14) 0.0358(14) 0.0075(11) 0.0204(11) 0.0056(11)
C27 0.0213(12) 0.0302(13) 0.0438(15) 0.0163(12) 0.0168(11) 0.0041(10)
C28 0.015(1) 0.0201(11) 0.0344(13) 0.0079(10) 0.0057(9) -0.0001(8)
C29 0.0146(10) 0.0182(10) 0.0240(11) 0.0061(9) 0.0047(8) 0.0026(8)
C30 0.0111(9) 0.0198(10) 0.0209(10) 0.0017(8) 0.0020(8) 0.0014(7)
C31 0.0165(10) 0.0279(12) 0.0207(11) 0.0010(9) 0.0018(8) 0.0042(9)
C32 0.0214(11) 0.0351(13) 0.0226(11) 0.0091(10) 0.0083(9) 0.0082(10)
C33 0.0220(11) 0.0257(12) 0.0316(13) 0.0119(10) 0.0119(10) 0.0073(9)
C34 0.0158(10) 0.0177(11) 0.0281(12) 0.0026(9) 0.0070(9) 0.0038(8)
C35 0.0133(9) 0.0187(10) 0.0189(11) 0.0035(9) 0.0037(7) 0.0044(8)
C36 0.0147(8) 0.0189(10) 0.0259(9) -0.0014(12) 0.0012(7) 0.0022(11)
C37 0.0158(10) 0.0298(12) 0.0194(11) 0.0089(9) 0.0014(8) 0.0048(9)
C38 0.0138(9) 0.0188(11) 0.0216(10) 0.0019(9) 0.0016(8) 0.0019(8)
C39 0.0186(10) 0.0263(12) 0.0305(12) -0.0014(10) 0.0095(9) -0.0009(9)
C40 0.0273(13) 0.0321(14) 0.0292(13) -0.0061(11) 0.0113(10) 0.0056(11)
C41 0.0305(13) 0.0208(12) 0.0325(13) -0.0072(10) 0.002(1) 0.0022(10)
C42 0.0177(10) 0.0179(11) 0.0275(12) 0.0044(9) -0.0002(9) -0.0011(8)
C43 0.0147(9) 0.0191(11) 0.0195(10) 0.0041(9) 0.0015(8) 0.0021(8)
C44 0.0377(15) 0.0404(16) 0.0410(16) 0.0045(13) 0.0225(13) 0.0032(12)
C45 0.060(2) 0.113(4) 0.085(3) -0.016(2) 0.045(2) -0.006(2)
C46 0.060(2) 0.113(4) 0.085(3) -0.016(2) 0.045(2) -0.006(2)
C47 0.060(2) 0.113(4) 0.085(3) -0.016(2) 0.045(2) -0.006(2)
C48 0.060(2) 0.113(4) 0.085(3) -0.016(2) 0.045(2) -0.006(2)
Cl1 0.0748(15) 0.0560(11) 0.0723(14) 0.0049(10) 0.0267(12) 0.0127(10)
Cl2 0.0748(15) 0.0560(11) 0.0723(14) 0.0049(10) 0.0267(12) 0.0127(10)
Cl3 0.0748(15) 0.0560(11) 0.0723(14) 0.0049(10) 0.0267(12) 0.0127(10)

loop_
_atom_type_symbol
_atom_type_description
_atom_type_scat_dispersion_real
_atom_type_scat_dispersion_imag
_atom_type_scat_source
C C 0.0033 0.0016 'International Tables Vol C Tables 4.2.6.8 and 6.1.1.4'
H H 0.0000 0.0000 'International Tables Vol C Tables 4.2.6.8 and 6.1.1.4'
N N 0.0061 0.0033 'International Tables Vol C Tables 4.2.6.8 and 6.1.1.4'
O O 0.0106 0.0060 'International Tables Vol C Tables 4.2.6.8 and 6.1.1.4'
F F 0.0171 0.0103 'International Tables Vol C Tables 4.2.6.8 and 6.1.1.4'
S S 0.1246 0.1234 'International Tables Vol C Tables 4.2.6.8 and 6.1.1.4'
Pd Pd -0.9988 1.0072 'International Tables Vol C Tables 4.2.6.8 and 6.1.1.4'
Cl Cl 0.1484 0.1585 'International Tables Vol C Tables 4.2.6.8 and 6.1.1.4'

loop_
_geom_angle_atom_site_label_1
_geom_angle_atom_site_label_2
_geom_angle_atom_site_label_3
_geom_angle
C1 Pd1 C18 84.18(8)
C1 Pd1 C20 135.16(10)
C18 Pd1 C20 134.9(1)
C1 Pd1 C19 104.31(9)
C18 Pd1 C19 171.42(9)
C20 Pd1 C19 36.95(11)
C1 Pd1 C21 172.33(9)
C18 Pd1 C21 103.38(9)
C20 Pd1 C21 37.48(10)
C19 Pd1 C21 68.1(1)
C1 Pd1 C20' 137.5(3)
C18 Pd1 C20' 136.8(3)
C20 Pd1 C20' 26.5(3)
C19 Pd1 C20' 35.4(3)
C21 Pd1 C20' 35.5(3)
O2 S1 O1 115.21(11)
O2 S1 O3 114.94(12)
O1 S1 O3 115.29(13)
O2 S1 C44 102.44(13)
O1 S1 C44 103.14(13)
O3 S1 C44 103.20(14)
C45 O4 C48 111.6(7)
C18 N1 C12 111.25(18)
C18 N1 C11 125.26(18)
C12 N1 C11 122.97(17)
C1 N2 C2 111.13(18)
C1 N2 C8 126.13(19)
C2 N2 C8 122.73(19)
C18 N3 C17 111.59(18)
C18 N3 C37 127.45(18)
C17 N3 C37 120.96(18)
C1 N4 C7 110.75(18)
C1 N4 C36 127.33(18)
C7 N4 C36 120.85(18)
N2 C1 N4 106.08(19)
N2 C1 Pd1 123.42(15)
N4 C1 Pd1 128.68(16)
C3 C2 C7 122.2(2)
C3 C2 N2 132.0(2)
C7 C2 N2 105.84(19)
C2 C3 C4 116.1(2)
C2 C3 H3A 121.9
C4 C3 H3A 121.9
C3 C4 C5 121.6(2)
C3 C4 H4A 119.2
C5 C4 H4A 119.2
C6 C5 C4 122.5(3)
C6 C5 H5A 118.8
C4 C5 H5A 118.8
C5 C6 C7 115.6(2)
C5 C6 H6A 122.2
C7 C6 H6A 122.2
C2 C7 C6 122.0(2)
C2 C7 N4 106.20(19)
C6 C7 N4 131.8(2)
N2 C8 C9 114.82(18)
N2 C8 H8A 108.6
C9 C8 H8A 108.6
N2 C8 H8B 108.6
C9 C8 H8B 108.6
H8A C8 H8B 107.5
C8 C9 C10 112.46(18)
C8 C9 C22 108.47(17)
C10 C9 C22 108.98(17)
C8 C9 H9A 109.0
C10 C9 H9A 109.0
C22 C9 H9A 109.0
C11 C10 C9 116.43(19)
C11 C10 C23 107.35(17)
C9 C10 C23 109.51(17)
C11 C10 H10A 107.7
C9 C10 H10A 107.7
C23 C10 H10A 107.7
N1 C11 C10 116.01(19)
N1 C11 H11A 108.3
C10 C11 H11A 108.3
N1 C11 H11B 108.3
C10 C11 H11B 108.3
H11A C11 H11B 107.4
C13 C12 N1 132.2(2)
C13 C12 C17 121.6(2)
N1 C12 C17 106.14(18)
C14 C13 C12 116.6(3)
C14 C13 H13A 121.7
C12 C13 H13A 121.7
C13 C14 C15 121.8(2)
C13 C14 H14A 119.1
C15 C14 H14A 119.1
C16 C15 C14 121.3(3)
C16 C15 H15A 119.3
C14 C15 H15A 119.3
C17 C16 C15 116.8(3)
C17 C16 H16A 121.6
C15 C16 H16A 121.6
C16 C17 C12 121.9(2)
C16 C17 N3 132.4(2)
C12 C17 N3 105.62(19)
N3 C18 N1 105.40(18)
N3 C18 Pd1 128.35(15)
N1 C18 Pd1 124.94(16)
C20' C19 C20 43.3(5)
C20' C19 Pd1 72.7(5)
C20 C19 Pd1 70.74(15)
C20' C19 H19A 81.8
C20 C19 H19A 120.0
Pd1 C19 H19A 71.2
C20' C19 H19B 150.4
C20 C19 H19B 120.0
Pd1 C19 H19B 130.7
H19A C19 H19B 120.0
C20' C19 H19C 120.0
C20 C19 H19C 84.3
Pd1 C19 H19C 61.7
H19A C19 H19C 114.8
H19B C19 H19C 71.4
C20' C19 H19D 120.0
C20 C19 H19D 145.8
Pd1 C19 H19D 140.4
H19A C19 H19D 73.9
H19B C19 H19D 56.6
H19C C19 H19D 120.0
C19 C20 C21 123.8(3)
C19 C20 Pd1 72.31(15)
C21 C20 Pd1 72.34(15)
C19 C20 H20A 118.1
C21 C20 H20A 118.1
Pd1 C20 H20A 130.1
C19 C20' C21 133.3(10)
C19 C20' Pd1 71.9(5)
C21 C20' Pd1 72.1(5)
C19 C20' H20B 113.3
C21 C20' H20B 113.3
Pd1 C20' H20B 141.2
C20' C21 C20 42.8(5)
C20' C21 Pd1 72.3(5)
C20 C21 Pd1 70.18(15)
C20' C21 H21A 82.3
C20 C21 H21A 120.0
Pd1 C21 H21A 71.5
C20' C21 H21B 150.2
C20 C21 H21B 120.0
Pd1 C21 H21B 131.0
H21A C21 H21B 120.0
C20' C21 H21C 120.0
C20 C21 H21C 84.6
Pd1 C21 H21C 62.0
H21A C21 H21C 114.7
H21B C21 H21C 71.1
C20' C21 H21D 120.0
C20 C21 H21D 145.8
Pd1 C21 H21D 140.6
H21A C21 H21D 73.5
H21B C21 H21D 57.1
H21C C21 H21D 120.0
C24 C22 C35 108.62(18)
C24 C22 C9 107.10(17)
C35 C22 C9 105.04(18)
C24 C22 H22A 111.9
C35 C22 H22A 111.9
C9 C22 H22A 111.9
C30 C23 C29 108.54(18)
C30 C23 C10 105.59(17)
C29 C23 C10 105.96(18)
C30 C23 H23A 112.1
C29 C23 H23A 112.1
C10 C23 H23A 112.1
C25 C24 C29 120.6(2)
C25 C24 C22 126.0(2)
C29 C24 C22 113.3(2)
C24 C25 C26 119.2(2)
C24 C25 H25A 120.4
C26 C25 H25A 120.4
C27 C26 C25 120.4(2)
C27 C26 H26A 119.8
C25 C26 H26A 119.8
C28 C27 C26 120.3(2)
C28 C27 H27A 119.8
C26 C27 H27A 119.8
C27 C28 C29 119.5(2)
C27 C28 H28A 120.2
C29 C28 H28A 120.2
C24 C29 C28 119.9(2)
C24 C29 C23 113.37(19)
C28 C29 C23 126.6(2)
C31 C30 C35 120.5(2)
C31 C30 C23 125.7(2)
C35 C30 C23 113.69(19)
C30 C31 C32 119.0(2)
C30 C31 H31A 120.5
C32 C31 H31A 120.5
C33 C32 C31 120.2(2)
C33 C32 H32A 119.9
C31 C32 H32A 119.9
C32 C33 C34 120.9(2)
C32 C33 H33A 119.6
C34 C33 H33A 119.6
C35 C34 C33 119.1(2)
C35 C34 H34A 120.4
C33 C34 H34A 120.4
C34 C35 C30 120.3(2)
C34 C35 C22 126.7(2)
C30 C35 C22 112.79(19)
N4 C36 C38 115.20(16)
N4 C36 H36A 108.5
C38 C36 H36A 108.5
N4 C36 H36B 108.5
C38 C36 H36B 108.5
H36A C36 H36B 107.5
N3 C37 C43 114.95(18)
N3 C37 H37A 108.5
C43 C37 H37A 108.5
N3 C37 H37B 108.5
C43 C37 H37B 108.5
H37A C37 H37B 107.5
C39 C38 C43 118.9(2)
C39 C38 C36 119.0(2)
C43 C38 C36 122.0(2)
C40 C39 C38 121.1(2)
C40 C39 H39A 119.4
C38 C39 H39A 119.4
C39 C40 C41 120.1(2)
C39 C40 H40A 120.0
C41 C40 H40A 120.0
C42 C41 C40 119.7(2)
C42 C41 H41A 120.1
C40 C41 H41A 120.1
C41 C42 C43 121.2(2)
C41 C42 H42A 119.4
C43 C42 H42A 119.4
C42 C43 C38 119.0(2)
C42 C43 C37 119.1(2)
C38 C43 C37 121.8(2)
F3 C44 F2 107.1(3)
F3 C44 F1 108.3(3)
F2 C44 F1 107.4(2)
F3 C44 S1 111.1(2)
F2 C44 S1 111.6(2)
F1 C44 S1 111.2(2)
O4 C45 C46 105.1(7)
O4 C45 H45A 110.7
C46 C45 H45A 110.7
O4 C45 H45B 110.7
C46 C45 H45B 110.7
H45A C45 H45B 108.8
C45 C46 C47 91.8(6)
C45 C46 H46A 113.3
C47 C46 H46A 113.3
C45 C46 H46B 113.3
C47 C46 H46B 113.3
H46A C46 H46B 110.6
C48 C47 C46 114.0(8)
C48 C47 H47A 108.8
C46 C47 H47A 108.8
C48 C47 H47B 108.8
C46 C47 H47B 108.8
H47A C47 H47B 107.7
C47 C48 O4 92.2(9)
C47 C48 H48A 113.3
O4 C48 H48A 113.3
C47 C48 H48B 113.3
O4 C48 H48B 113.3
H48A C48 H48B 110.6
Cl3 C49 Cl1 110.2(8)
Cl3 C49 Cl2 113.6(9)
Cl1 C49 Cl2 106.5(8)
Cl3 C49 H49A 108.8
Cl1 C49 H49A 108.8
Cl2 C49 H49A 108.8

loop_
_geom_bond_atom_site_label_1
_geom_bond_atom_site_label_2
_geom_bond_distance
Pd1 C1 2.034(2)
Pd1 C18 2.036(2)
Pd1 C20 2.151(3)
Pd1 C19 2.171(2)
Pd1 C21 2.179(2)
Pd1 C20' 2.181(12)
S1 O2 1.4340(19)
S1 O1 1.436(3)
S1 O3 1.436(2)
S1 C44 1.830(3)
F1 C44 1.335(4)
F2 C44 1.327(4)
F3 C44 1.327(4)
O4 C45 1.436(10)
O4 C48 1.635(13)
N1 C18 1.361(3)
N1 C12 1.394(3)
N1 C11 1.463(3)
N2 C1 1.352(3)
N2 C2 1.399(3)
N2 C8 1.466(3)
N3 C18 1.355(3)
N3 C17 1.398(3)
N3 C37 1.468(3)
N4 C1 1.357(3)
N4 C7 1.399(3)
N4 C36 1.470(3)
C2 C3 1.390(3)
C2 C7 1.392(3)
C3 C4 1.390(4)
C3 H3A 0.9500
C4 C5 1.396(4)
C4 H4A 0.9500
C5 C6 1.392(4)
C5 H5A 0.9500
C6 C7 1.395(3)
C6 H6A 0.9500
C8 C9 1.547(3)
C8 H8A 0.9900
C8 H8B 0.9900
C9 C10 1.562(3)
C9 C22 1.569(3)
C9 H9A 1.0000
C10 C11 1.533(3)
C10 C23 1.569(3)
C10 H10A 1.0000
C11 H11A 0.9900
C11 H11B 0.9900
C12 C13 1.390(3)
C12 C17 1.397(3)
C13 C14 1.388(4)
C13 H13A 0.9500
C14 C15 1.398(5)
C14 H14A 0.9500
C15 C16 1.396(4)
C15 H15A 0.9500
C16 C17 1.380(3)
C16 H16A 0.9500
C19 C20' 1.322(13)
C19 C20 1.370(4)
C19 H19A 0.9500
C19 H19B 0.9500
C19 H19C 0.9500
C19 H19D 0.9500
C20 C21 1.391(4)
C20 H20A 0.9500
C20' C21 1.331(12)
C20' H20B 0.9500
C21 H21A 0.9500
C21 H21B 0.9500
C21 H21C 0.9500
C21 H21D 0.9500
C22 C24 1.511(3)
C22 C35 1.519(3)
C22 H22A 1.0000
C23 C30 1.508(3)
C23 C29 1.517(3)
C23 H23A 1.0000
C24 C25 1.393(3)
C24 C29 1.397(3)
C25 C26 1.396(4)
C25 H25A 0.9500
C26 C27 1.394(4)
C26 H26A 0.9500
C27 C28 1.392(4)
C27 H27A 0.9500
C28 C29 1.399(3)
C28 H28A 0.9500
C30 C31 1.390(3)
C30 C35 1.403(3)
C31 C32 1.399(4)
C31 H31A 0.9500
C32 C33 1.390(4)
C32 H32A 0.9500
C33 C34 1.394(3)
C33 H33A 0.9500
C34 C35 1.386(3)
C34 H34A 0.9500
C36 C38 1.500(4)
C36 H36A 0.9900
C36 H36B 0.9900
C37 C43 1.504(3)
C37 H37A 0.9900
C37 H37B 0.9900
C38 C39 1.396(3)
C38 C43 1.408(3)
C39 C40 1.382(4)
C39 H39A 0.9500
C40 C41 1.387(4)
C40 H40A 0.9500
C41 C42 1.378(4)
C41 H41A 0.9500
C42 C43 1.402(3)
C42 H42A 0.9500
C45 C46 1.550(11)
C45 H45A 0.9900
C45 H45B 0.9900
C46 C47 1.550(11)
C46 H46A 0.9900
C46 H46B 0.9900
C47 C48 1.516(15)
C47 H47A 0.9900
C47 H47B 0.9900
C48 H48A 0.9900
C48 H48B 0.9900
C49 Cl3 1.727(9)
C49 Cl1 1.727(9)
C49 Cl2 1.727(9)
C49 H49A 1.0000
